data_1505848
loop_
_publ_author_name
'Nair, Vijay'
'Vellalath, Sreekumar'
'Poonoth, Manojkumar'
'Mohan, Resmi'
'Suresh, Eringathodi'

_publ_section_title
;
 N-heterocyclic carbene catalyzed reaction of enals and 1,2-dicarbonyl
 compounds: stereoselective synthesis of spiro gamma-butyrolactones.
;
_journal_issue 3
_journal_name_full 'Organic letters'
_journal_page_first 507
_journal_page_last 509
_journal_paper_doi 10.1021/ol052926n
_journal_volume 8
_journal_year 2006
_chemical_formula_sum 'C21 H18 Br N O4'
_chemical_formula_weight 428.27
_chemical_name_systematic
; 
 ? 
;
_space_group_IT_number 14
_symmetry_cell_setting monoclinic
_symmetry_space_group_name_Hall '-P 2ybc'
_symmetry_space_group_name_H-M 'P 1 21/c 1'
_atom_sites_solution_hydrogens geom
_atom_sites_solution_primary direct
_atom_sites_solution_secondary difmap
_audit_creation_method SHELXL-97
_cell_angle_alpha 90.00
_cell_angle_beta 98.978(5)
_cell_angle_gamma 90.00
_cell_formula_units_Z 4
_cell_length_a 10.372(3)
_cell_length_b 10.387(3)
_cell_length_c 17.530(5)
_cell_measurement_temperature 273(2)
_cell_volume 1865.4(9)
_computing_cell_refinement 'BRUKER SMART'
_computing_data_collection 'BRUKER SMART'
_computing_data_reduction 'BRUKER SAINT'
_computing_molecular_graphics 'ORTEP, PLATON'
_computing_structure_refinement 'SHELXL-97 (Sheldrick, 1997)'
_computing_structure_solution 'SHELXS-97 (Sheldrick, 1990)'
_diffrn_ambient_temperature 273(2)
_diffrn_measured_fraction_theta_full 0.847
_diffrn_measured_fraction_theta_max 0.847
_diffrn_measurement_device_type 'BRUKER SMART APEX CCD DIFFRACTOMETER'
_diffrn_measurement_method 'OMEGA-PHI SCAN'
_diffrn_radiation_monochromator graphite
_diffrn_radiation_source 'fine-focus sealed tube'
_diffrn_radiation_type MoK\a
_diffrn_radiation_wavelength 0.71073
_diffrn_reflns_av_R_equivalents 0.0432
_diffrn_reflns_av_sigmaI/netI 0.0640
_diffrn_reflns_limit_h_max 13
_diffrn_reflns_limit_h_min -13
_diffrn_reflns_limit_k_max 12
_diffrn_reflns_limit_k_min -13
_diffrn_reflns_limit_l_max 23
_diffrn_reflns_limit_l_min -13
_diffrn_reflns_number 10069
_diffrn_reflns_theta_full 28.24
_diffrn_reflns_theta_max 28.24
_diffrn_reflns_theta_min 1.99
_exptl_absorpt_coefficient_mu 2.231
_exptl_crystal_colour COLOURLESS
_exptl_crystal_density_diffrn 1.525
_exptl_crystal_density_method 'not measured'
_exptl_crystal_description BLOCKS
_exptl_crystal_F_000 872
_exptl_crystal_size_max 0.36
_exptl_crystal_size_mid 0.30
_exptl_crystal_size_min 0.26
_refine_diff_density_max 0.680
_refine_diff_density_min -1.380
_refine_diff_density_rms 0.163
_refine_ls_extinction_method none
_refine_ls_goodness_of_fit_ref 1.087
_refine_ls_hydrogen_treatment mixed
_refine_ls_matrix_type full
_refine_ls_number_parameters 245
_refine_ls_number_reflns 4115
_refine_ls_number_restraints 0
_refine_ls_restrained_S_all 1.087
_refine_ls_R_factor_all 0.1141
_refine_ls_R_factor_gt 0.0690
_refine_ls_shift/su_max 0.000
_refine_ls_shift/su_mean 0.000
_refine_ls_structure_factor_coef Fsqd
_refine_ls_weighting_details 'w=1/[\s^2^(Fo^2^)+(0.1506P)^2^+0.0000P] where P=(Fo^2^+2Fc^2^)/3'
_refine_ls_weighting_scheme calc
_refine_ls_wR_factor_gt 0.1968
_refine_ls_wR_factor_ref 0.2551
_reflns_number_gt 2418
_reflns_number_total 4115
_reflns_threshold_expression >2sigma(I)
_cod_data_source_file ol052926nsi20051202_043232.cif
_cod_data_source_block vijay4om(PMK-1-50A)
_cod_depositor_comments
;
The following automatic conversions were performed:

'_symmetry_cell_setting' value 'Monoclinic' changed to 'monoclinic'
according to /home/saulius/struct/CIF-dictionaries/cif_core.dic
dictionary named 'cif_core.dic' version 2.4.1 from 2010-06-29.

Automatic conversion script
Id: cif_fix_values 1715 2011-07-08 13:25:40Z adriana 

The following automatic conversions were performed:

'_refine_ls_weighting_scheme' value 'calc
w=1/[\s^2^(Fo^2^)+(0.1506P)^2^+0.0000P] where P=(Fo^2^+2Fc^2^)/3' was
changed to 'calc'. New tag '_refine_ls_weighting_details' was
created. The value of the new tag was set to
'w=1/[\s^2^(Fo^2^)+(0.1506P)^2^+0.0000P] where P=(Fo^2^+2Fc^2^)/3'.

Automatic conversion script
Id: cif_fix_values 3143 2015-03-26 13:38:13Z robertas 
;
_cod_original_cell_volume 1865.5(9)
_cod_original_sg_symbol_H-M P21/c
_cod_database_code 1505848

loop_
_symmetry_equiv_pos_as_xyz
'x, y, z'
'-x, y+1/2, -z+1/2'
'-x, -y, -z'
'x, -y-1/2, z-1/2'

loop_
_atom_site_label
_atom_site_type_symbol
_atom_site_fract_x
_atom_site_fract_y
_atom_site_fract_z
_atom_site_U_iso_or_equiv
_atom_site_adp_type
_atom_site_occupancy
_atom_site_calc_flag
_atom_site_refinement_flags
Br1 Br -0.40960(5) 0.49189(6) 0.11659(4) 0.0636(3) Uani 1 d .
O2 O 0.0767(3) 0.7537(3) 0.0815(2) 0.0471(8) Uani 1 d .
O3 O 0.3147(3) 0.5989(3) 0.0995(2) 0.0572(10) Uani 1 d .
C7 C -0.0170(5) 0.5529(5) 0.1200(3) 0.0417(11) Uani 1 d .
C17 C 0.1864(5) 0.4623(5) 0.3788(4) 0.0546(15) Uani 1 d .
H17 H 0.1356 0.4199 0.4102 0.066 Uiso 1 calc R
C8 C -0.1460(4) 0.5715(5) 0.1264(3) 0.0415(11) Uani 1 d .
H8 H -0.1764 0.6516 0.1394 0.050 Uiso 1 calc R
N1 N 0.1602(4) 0.4382(4) 0.0934(2) 0.0405(9) Uani 1 d .
C6 C 0.0277(5) 0.4316(5) 0.1011(3) 0.0406(11) Uani 1 d .
C10 C -0.1859(5) 0.3477(5) 0.0936(3) 0.0461(12) Uani 1 d .
H10 H -0.2448 0.2800 0.0835 0.055 Uiso 1 calc R
C3 C 0.1357(5) 0.7010(4) 0.2138(3) 0.0434(11) Uani 1 d .
H3 H 0.0548 0.7291 0.2311 0.052 Uiso 1 calc R
C9 C -0.2292(5) 0.4669(5) 0.1128(3) 0.0468(12) Uani 1 d .
C11 C -0.0551(5) 0.3279(5) 0.0891(3) 0.0428(11) Uani 1 d .
H11 H -0.0243 0.2469 0.0784 0.051 Uiso 1 calc R
C12 C 0.2359(5) 0.3324(5) 0.0697(3) 0.0507(13) Uani 1 d .
H12A H 0.3093 0.3676 0.0485 0.061 Uiso 1 calc R
H12B H 0.1820 0.2856 0.0286 0.061 Uiso 1 calc R
C15 C 0.2030(4) 0.6097(4) 0.2749(3) 0.0427(11) Uani 1 d .
C4 C 0.0960(4) 0.6431(4) 0.1308(3) 0.0402(11) Uani 1 d .
O4 O 0.3681(4) 0.3597(4) 0.4474(3) 0.0662(11) Uani 1 d .
C16 C 0.1297(5) 0.5444(5) 0.3224(3) 0.0483(13) Uani 1 d .
H16 H 0.0398 0.5567 0.3156 0.058 Uiso 1 calc R
C18 C 0.3201(5) 0.4431(5) 0.3887(3) 0.0486(12) Uani 1 d .
C5 C 0.2074(5) 0.5611(5) 0.1069(3) 0.0453(11) Uani 1 d .
C20 C 0.3367(5) 0.5895(5) 0.2872(3) 0.0514(13) Uani 1 d .
H20 H 0.3878 0.6326 0.2563 0.062 Uiso 1 calc R
C2 C 0.2075(5) 0.8233(5) 0.1948(3) 0.0540(13) Uani 1 d .
H2A H 0.1937 0.8929 0.2296 0.065 Uiso 1 calc R
H2B H 0.3005 0.8076 0.1987 0.065 Uiso 1 calc R
O1 O 0.1540(5) 0.9521(4) 0.0779(3) 0.0837(15) Uani 1 d .
C19 C 0.3971(5) 0.5061(5) 0.3447(4) 0.0534(14) Uani 1 d .
H19 H 0.4871 0.4943 0.3527 0.064 Uiso 1 calc R
C1 C 0.1484(6) 0.8548(5) 0.1134(4) 0.0568(14) Uani 1 d .
C21 C 0.5033(6) 0.3269(6) 0.4585(4) 0.0702(17) Uani 1 d .
H21A H 0.5231 0.2832 0.4135 0.105 Uiso 1 calc R
H21B H 0.5229 0.2716 0.5026 0.105 Uiso 1 calc R
H21C H 0.5548 0.4039 0.4668 0.105 Uiso 1 calc R
C13 C 0.2864(6) 0.2401(5) 0.1315(4) 0.0690(18) Uani 1 d .
H13 H 0.3272 0.1669 0.1163 0.083 Uiso 1 calc R
C14 C 0.2801(7) 0.2497(7) 0.2035(5) 0.083(2) Uani 1 d .
H14A H 0.2403 0.3210 0.2220 0.099 Uiso 1 calc R
H14B H 0.3153 0.1855 0.2375 0.099 Uiso 1 calc R

loop_
_atom_site_aniso_label
_atom_site_aniso_U_11
_atom_site_aniso_U_22
_atom_site_aniso_U_33
_atom_site_aniso_U_23
_atom_site_aniso_U_13
_atom_site_aniso_U_12
Br1 0.0298(3) 0.0767(5) 0.0850(6) -0.0042(3) 0.0115(3) -0.0035(2)
O2 0.0478(19) 0.0396(18) 0.056(2) 0.0009(15) 0.0138(17) 0.0013(15)
O3 0.0372(18) 0.060(2) 0.080(3) -0.0054(19) 0.0268(18) -0.0044(16)
C7 0.037(2) 0.037(2) 0.054(3) -0.006(2) 0.015(2) -0.001(2)
C17 0.044(3) 0.044(3) 0.080(4) 0.004(3) 0.024(3) -0.003(2)
C8 0.034(2) 0.044(3) 0.049(3) -0.003(2) 0.013(2) 0.003(2)
N1 0.038(2) 0.041(2) 0.045(2) -0.0037(18) 0.0142(17) 0.0022(17)
C6 0.041(2) 0.040(2) 0.044(3) -0.001(2) 0.017(2) 0.002(2)
C10 0.044(3) 0.050(3) 0.045(3) 0.003(2) 0.008(2) -0.006(2)
C3 0.040(2) 0.043(2) 0.050(3) -0.004(2) 0.015(2) -0.003(2)
C9 0.035(2) 0.053(3) 0.055(3) 0.007(2) 0.013(2) -0.001(2)
C11 0.045(2) 0.040(2) 0.043(3) -0.002(2) 0.005(2) 0.001(2)
C12 0.043(3) 0.052(3) 0.059(3) -0.005(2) 0.016(2) 0.013(2)
C15 0.037(2) 0.043(2) 0.049(3) -0.009(2) 0.009(2) -0.0049(19)
C4 0.034(2) 0.038(2) 0.051(3) 0.000(2) 0.016(2) 0.0024(18)
O4 0.052(2) 0.062(2) 0.084(3) 0.017(2) 0.012(2) 0.0098(18)
C16 0.032(2) 0.042(3) 0.072(4) -0.005(2) 0.013(2) -0.001(2)
C18 0.038(2) 0.042(3) 0.064(3) -0.004(3) 0.004(2) -0.003(2)
C5 0.037(2) 0.045(3) 0.056(3) -0.003(2) 0.016(2) 0.000(2)
C20 0.038(2) 0.061(3) 0.057(3) 0.007(3) 0.017(2) -0.005(2)
C2 0.059(3) 0.043(3) 0.060(4) -0.005(2) 0.009(3) -0.011(2)
O1 0.108(4) 0.063(3) 0.077(3) 0.018(3) 0.006(3) -0.024(3)
C19 0.031(3) 0.064(3) 0.062(4) 0.001(3) -0.004(2) -0.004(2)
C1 0.066(3) 0.046(3) 0.064(4) -0.002(3) 0.025(3) -0.009(3)
C21 0.051(3) 0.069(4) 0.086(5) 0.009(3) -0.004(3) 0.011(3)
C13 0.076(4) 0.050(3) 0.087(5) 0.007(3) 0.030(4) 0.020(3)
C14 0.095(5) 0.073(4) 0.078(5) 0.016(4) 0.008(4) 0.021(4)

loop_
_atom_type_symbol
_atom_type_description
_atom_type_scat_dispersion_real
_atom_type_scat_dispersion_imag
_atom_type_scat_source
C C 0.0033 0.0016 'International Tables Vol C Tables 4.2.6.8 and 6.1.1.4'
H H 0.0000 0.0000 'International Tables Vol C Tables 4.2.6.8 and 6.1.1.4'
N N 0.0061 0.0033 'International Tables Vol C Tables 4.2.6.8 and 6.1.1.4'
O O 0.0106 0.0060 'International Tables Vol C Tables 4.2.6.8 and 6.1.1.4'
Br Br -0.2901 2.4595 'International Tables Vol C Tables 4.2.6.8 and 6.1.1.4'

loop_
_geom_angle_atom_site_label_1
_geom_angle_atom_site_label_2
_geom_angle_atom_site_label_3
_geom_angle
C1 O2 C4 110.9(4)
C8 C7 C6 120.6(4)
C8 C7 C4 131.2(4)
C6 C7 C4 108.2(4)
C16 C17 C18 119.3(5)
C16 C17 H17 120.3
C18 C17 H17 120.3
C7 C8 C9 117.7(4)
C7 C8 H8 121.2
C9 C8 H8 121.2
C5 N1 C6 110.9(4)
C5 N1 C12 124.0(4)
C6 N1 C12 125.0(4)
C11 C6 C7 121.3(4)
C11 C6 N1 128.5(4)
C7 C6 N1 110.1(4)
C9 C10 C11 120.4(5)
C9 C10 H10 119.8
C11 C10 H10 119.8
C15 C3 C2 119.0(4)
C15 C3 C4 116.2(4)
C2 C3 C4 100.5(4)
C15 C3 H3 106.8
C2 C3 H3 106.8
C4 C3 H3 106.8
C10 C9 C8 122.0(5)
C10 C9 Br1 119.5(4)
C8 C9 Br1 118.5(4)
C6 C11 C10 118.0(4)
C6 C11 H11 121.0
C10 C11 H11 121.0
N1 C12 C13 115.3(5)
N1 C12 H12A 108.5
C13 C12 H12A 108.5
N1 C12 H12B 108.5
C13 C12 H12B 108.5
H12A C12 H12B 107.5
C20 C15 C16 117.5(5)
C20 C15 C3 122.9(4)
C16 C15 C3 119.6(4)
O2 C4 C7 113.2(4)
O2 C4 C5 108.6(4)
C7 C4 C5 103.1(4)
O2 C4 C3 104.1(4)
C7 C4 C3 116.5(4)
C5 C4 C3 111.3(4)
C18 O4 C21 119.0(5)
C17 C16 C15 121.6(5)
C17 C16 H16 119.2
C15 C16 H16 119.2
C19 C18 O4 123.3(5)
C19 C18 C17 121.6(5)
O4 C18 C17 115.0(5)
O3 C5 N1 126.4(4)
O3 C5 C4 126.2(5)
N1 C5 C4 107.3(4)
C15 C20 C19 122.0(5)
C15 C20 H20 119.0
C19 C20 H20 119.0
C1 C2 C3 104.3(4)
C1 C2 H2A 110.9
C3 C2 H2A 110.9
C1 C2 H2B 110.9
C3 C2 H2B 110.9
H2A C2 H2B 108.9
C18 C19 C20 118.0(5)
C18 C19 H19 121.0
C20 C19 H19 121.0
O1 C1 O2 120.7(6)
O1 C1 C2 129.5(6)
O2 C1 C2 109.8(4)
O4 C21 H21A 109.5
O4 C21 H21B 109.5
H21A C21 H21B 109.5
O4 C21 H21C 109.5
H21A C21 H21C 109.5
H21B C21 H21C 109.5
C14 C13 C12 127.3(6)
C14 C13 H13 116.4
C12 C13 H13 116.4
C13 C14 H14A 120.0
C13 C14 H14B 120.0
H14A C14 H14B 120.0

loop_
_geom_bond_atom_site_label_1
_geom_bond_atom_site_label_2
_geom_bond_distance
Br1 C9 1.900(5)
O2 C1 1.356(6)
O2 C4 1.432(6)
O3 C5 1.206(6)
C7 C8 1.374(6)
C7 C6 1.400(7)
C7 C4 1.489(6)
C17 C16 1.367(9)
C17 C18 1.385(7)
C17 H17 0.9300
C8 C9 1.385(7)
C8 H8 0.9300
N1 C5 1.375(7)
N1 C6 1.403(6)
N1 C12 1.449(6)
C6 C11 1.372(7)
C10 C9 1.377(7)
C10 C11 1.387(7)
C10 H10 0.9300
C3 C15 1.517(7)
C3 C2 1.535(6)
C3 C4 1.569(7)
C3 H3 0.9800
C11 H11 0.9300
C12 C13 1.480(8)
C12 H12A 0.9700
C12 H12B 0.9700
C15 C20 1.385(7)
C15 C16 1.388(7)
C4 C5 1.544(6)
O4 C18 1.377(7)
O4 C21 1.427(7)
C16 H16 0.9300
C18 C19 1.362(8)
C20 C19 1.401(8)
C20 H20 0.9300
C2 C1 1.500(8)
C2 H2A 0.9700
C2 H2B 0.9700
O1 C1 1.192(7)
C19 H19 0.9300
C21 H21A 0.9600
C21 H21B 0.9600
C21 H21C 0.9600
C13 C14 1.278(9)
C13 H13 0.9300
C14 H14A 0.9300
C14 H14B 0.9300
